data_4307737
loop_
_publ_author_name
'Marcello Gennari'
'Matteo Tegoni'
'Maurizio Lanfranchi'
'Maria Angela Pellinghelli'
'Luciano Marchi\`o'

_publ_contact_author
;
     Dr. Luciano Marchi\`o
     Dip. Chimica Generale ed Inorganica, Chimica Analitica,
     Chimica Fisica. V.le G.P. Usberti 17/a. Parma. Italy
;
_publ_contact_author_email marchio@unipr.it
_publ_contact_author_fax '+39 0521 905557'
_publ_contact_author_phone '+39 0521 905424'
_publ_section_title
;
A New Chiral N,N',O-Donor Heteroscorpionate Ligand. Structures of Ni2+,
Cu2+, Zn2+ Complexes and Study of Solution Equilibria by Means of 1H
NMR/UV-Vis Titrations and EXSY NMR Spectroscopy
;
_journal_name_full 'Inorganic Chemistry'
_journal_page_first 3367
_journal_page_last 3377
_journal_paper_doi 10.1021/ic062228e
_journal_volume 46
_journal_year 2007
_chemical_formula_moiety 'C30 H40 N6 Cu O4 2+, Cu Cl4 2-, 2(C H4 O)'
_chemical_formula_sum 'C32 H48 Cl4 Cu2 N6 O6'
_chemical_formula_weight 881.64
_chemical_name_systematic
;
 ?
;
_space_group_IT_number 15
_symmetry_cell_setting monoclinic
_symmetry_space_group_name_Hall '-C 2yc'
_symmetry_space_group_name_H-M 'C 1 2/c 1'
_atom_sites_solution_hydrogens geom
_atom_sites_solution_primary direct
_atom_sites_solution_secondary difmap
_audit_creation_method SHELXL-97
_cell_angle_alpha 90.00
_cell_angle_beta 121.860(2)
_cell_angle_gamma 90.00
_cell_formula_units_Z 4
_cell_length_a 25.631(2)
_cell_length_b 8.4550(10)
_cell_length_c 21.883(2)
_cell_measurement_reflns_used 9523
_cell_measurement_temperature 293(2)
_cell_measurement_theta_max 27.99
_cell_measurement_theta_min 1.87
_cell_volume 4027.8(7)
_computing_cell_refinement saint
_computing_data_collection smart
_computing_data_reduction saint
_computing_molecular_graphics 'ortep3 for windows'
_computing_structure_refinement 'SHELXL-97 (Sheldrick, 1997)'
_computing_structure_solution sir97
_diffrn_ambient_temperature 293(2)
_diffrn_measured_fraction_theta_full 0.943
_diffrn_measured_fraction_theta_max 0.943
_diffrn_measurement_device_type 'Bruker Smart 1000 area detector'
_diffrn_measurement_method 'theta & omega scan'
_diffrn_radiation_monochromator graphite
_diffrn_radiation_source 'fine-focus sealed tube'
_diffrn_radiation_type MoK\a
_diffrn_radiation_wavelength 0.71073
_diffrn_reflns_av_R_equivalents 0.0310
_diffrn_reflns_av_sigmaI/netI 0.0339
_diffrn_reflns_limit_h_max 33
_diffrn_reflns_limit_h_min -33
_diffrn_reflns_limit_k_max 11
_diffrn_reflns_limit_k_min -11
_diffrn_reflns_limit_l_max 28
_diffrn_reflns_limit_l_min -28
_diffrn_reflns_number 21494
_diffrn_reflns_theta_full 27.98
_diffrn_reflns_theta_max 27.98
_diffrn_reflns_theta_min 1.87
_diffrn_standards_decay_% 0
_exptl_absorpt_coefficient_mu 1.369
_exptl_absorpt_correction_T_max 1.000
_exptl_absorpt_correction_T_min 0.794
_exptl_absorpt_correction_type multi-scan
_exptl_absorpt_process_details SADABS
_exptl_crystal_colour green
_exptl_crystal_density_diffrn 1.454
_exptl_crystal_density_method 'not measured'
_exptl_crystal_description prism
_exptl_crystal_F_000 1824
_exptl_crystal_size_max 0.50
_exptl_crystal_size_mid 0.45
_exptl_crystal_size_min 0.30
_refine_diff_density_max 0.425
_refine_diff_density_min -0.389
_refine_diff_density_rms 0.051
_refine_ls_extinction_method none
_refine_ls_goodness_of_fit_ref 1.010
_refine_ls_hydrogen_treatment mixed
_refine_ls_matrix_type full
_refine_ls_number_parameters 254
_refine_ls_number_reflns 4578
_refine_ls_number_restraints 3
_refine_ls_restrained_S_all 1.013
_refine_ls_R_factor_all 0.0578
_refine_ls_R_factor_gt 0.0345
_refine_ls_shift/su_max 0.001
_refine_ls_shift/su_mean 0.000
_refine_ls_structure_factor_coef Fsqd
_refine_ls_weighting_details 'calc w=1/[\s^2^(Fo^2^)+(0.0480P)^2^+0.0000P] where P=(Fo^2^+2Fc^2^)/3'
_refine_ls_weighting_scheme calc
_refine_ls_wR_factor_gt 0.0857
_refine_ls_wR_factor_ref 0.0918
_reflns_number_gt 3125
_reflns_number_total 4578
_reflns_threshold_expression >2sigma(I)
_cod_data_source_file ic062228esi20061123_043721_4.cif
_cod_data_source_block mg204cu
_cod_depositor_comments
;
The following automatic conversions were performed:
'_symmetry_cell_setting' value 'Monoclinic' changed to 'monoclinic'
according to '/home/saulius/struct/CIF-dictionaries/cif_core.dic'
dictionary named 'cif_core.dic' version 2.4.1 from 2010-06-29.

Automatic conversion script
Id: cif_fix_enum 1527 2010-12-29 10:47:43Z saulius 
;
_cod_database_code 4307737

loop_
_symmetry_equiv_pos_as_xyz
'x, y, z'
'-x, y, -z+1/2'
'x+1/2, y+1/2, z'
'-x+1/2, y+1/2, -z+1/2'
'-x, -y, -z'
'x, -y, z-1/2'
'-x+1/2, -y+1/2, -z'
'x+1/2, -y+1/2, z-1/2'

loop_
_atom_site_label
_atom_site_type_symbol
_atom_site_fract_x
_atom_site_fract_y
_atom_site_fract_z
_atom_site_U_iso_or_equiv
_atom_site_adp_type
_atom_site_occupancy
_atom_site_symmetry_multiplicity
_atom_site_calc_flag
_atom_site_refinement_flags
_atom_site_disorder_assembly
_atom_site_disorder_group
Cu1 Cu 0.2500 0.2500 0.0000 0.03956(12) Uani 1 2 d S . .
Cu2 Cu 0.5000 0.89588(5) 0.2500 0.05462(14) Uani 1 2 d S . .
Cl2 Cl 0.59272(3) 0.98633(9) 0.27602(4) 0.0687(2) Uani 1 1 d . . .
Cl1 Cl 0.46852(4) 0.80802(13) 0.13909(5) 0.0937(3) Uani 1 1 d . . .
O12 O 0.35393(8) 0.2130(2) 0.08562(10) 0.0520(5) Uani 1 1 d . . .
N11 N 0.31241(8) 0.5467(2) 0.06045(10) 0.0406(4) Uani 1 1 d . . .
O13 O 0.35404(9) 0.4994(2) -0.17814(10) 0.0653(5) Uani 1 1 d . . .
C22 C 0.39591(10) 0.3433(3) 0.10624(12) 0.0478(6) Uani 1 1 d . . .
C12 C 0.36030(10) 0.4780(3) 0.05103(12) 0.0400(5) Uani 1 1 d . . .
N21 N 0.26104(8) 0.4644(2) 0.04254(10) 0.0422(4) Uani 1 1 d . . .
C13 C 0.33398(10) 0.4349(3) -0.02716(11) 0.0379(5) Uani 1 1 d . . .
N13 N 0.28345(8) 0.3425(2) -0.05802(9) 0.0403(4) Uani 1 1 d . . .
C23 C 0.35970(10) 0.4903(3) -0.06576(12) 0.0428(5) Uani 1 1 d . . .
C33 C 0.33087(11) 0.4468(3) -0.13804(13) 0.0474(6) Uani 1 1 d . . .
C31 C 0.31312(12) 0.6870(3) 0.08953(12) 0.0488(6) Uani 1 1 d . . .
H31 H 0.3439 0.7631 0.1063 0.059 Uiso 1 1 calc R . .
C43 C 0.27658(12) 0.3597(3) -0.17161(13) 0.0534(6) Uani 1 1 d . . .
C32 C 0.41544(13) 0.3992(3) 0.18161(13) 0.0659(8) Uani 1 1 d . . .
H32A H 0.3796 0.4215 0.1836 0.099 Uiso 1 1 calc R . .
H32B H 0.4398 0.4934 0.1929 0.099 Uiso 1 1 calc R . .
H32C H 0.4392 0.3181 0.2158 0.099 Uiso 1 1 calc R . .
C11 C 0.22895(12) 0.5575(3) 0.06014(13) 0.0527(6) Uani 1 1 d . . .
H11 H 0.1909 0.5318 0.0532 0.063 Uiso 1 1 calc R . .
C21 C 0.25977(13) 0.6968(3) 0.08989(14) 0.0573(7) Uani 1 1 d . . .
H21 H 0.2471 0.7803 0.1067 0.069 Uiso 1 1 calc R . .
C53 C 0.25550(12) 0.3097(3) -0.12833(13) 0.0509(6) Uani 1 1 d . . .
C42 C 0.45090(12) 0.2936(4) 0.10264(17) 0.0704(8) Uani 1 1 d . . .
H42A H 0.4715 0.2074 0.1353 0.106 Uiso 1 1 calc R . .
H42B H 0.4786 0.3812 0.1158 0.106 Uiso 1 1 calc R . .
H42C H 0.4375 0.2605 0.0546 0.106 Uiso 1 1 calc R . .
C63 C 0.41527(13) 0.5959(4) -0.03325(16) 0.0718(9) Uani 1 1 d . . .
H63A H 0.4515 0.5341 -0.0033 0.108 Uiso 1 1 calc R . .
H63B H 0.4116 0.6762 -0.0048 0.108 Uiso 1 1 calc R . .
H63C H 0.4182 0.6447 -0.0709 0.108 Uiso 1 1 calc R . .
C83 C 0.24258(18) 0.3191(5) -0.25020(15) 0.0903(11) Uani 1 1 d . . .
H83A H 0.2640 0.2365 -0.2582 0.135 Uiso 1 1 calc R . .
H83B H 0.2401 0.4110 -0.2774 0.135 Uiso 1 1 calc R . .
H83C H 0.2019 0.2838 -0.2653 0.135 Uiso 1 1 calc R . .
C73 C 0.3961(2) 0.3984(5) -0.1811(2) 0.1154(15) Uani 1 1 d . . .
H73A H 0.4250 0.3593 -0.1337 0.173 Uiso 1 1 calc R . .
H73B H 0.4177 0.4557 -0.1990 0.173 Uiso 1 1 calc R . .
H73C H 0.3745 0.3112 -0.2125 0.173 Uiso 1 1 calc R . .
C1S C 0.4709(9) 0.100(2) -0.0515(9) 0.171(7) Uiso 0.33 1 d PD A 1
H1S1 H 0.4406 0.1651 -0.0508 0.257 Uiso 0.33 1 calc PR A 1
H1S2 H 0.4879 0.1549 -0.0755 0.257 Uiso 0.33 1 calc PR A 1
H1S3 H 0.5030 0.0758 -0.0031 0.257 Uiso 0.33 1 calc PR A 1
O1S O 0.4423(9) -0.047(2) -0.0899(10) 0.227(9) Uiso 0.33 1 d PD A 1
O2S O 0.4225(6) 0.0488(16) -0.0670(8) 0.148(4) Uiso 0.33 1 d PD B 2
C2S C 0.3839(10) -0.001(3) -0.1384(9) 0.160(9) Uiso 0.33 1 d PD B 2
H2S1 H 0.3545 0.0806 -0.1655 0.240 Uiso 0.33 1 calc PR B 2
H2S2 H 0.3627 -0.0955 -0.1395 0.240 Uiso 0.33 1 calc PR B 2
H2S3 H 0.4081 -0.0221 -0.1593 0.240 Uiso 0.33 1 calc PR B 2
C3S C 0.4099(11) 0.000(3) -0.1039(11) 0.116(5) Uiso 0.33 1 d PD C 3
H3S1 H 0.3778 0.0650 -0.1402 0.174 Uiso 0.33 1 calc PR C 3
H3S2 H 0.4037 -0.1077 -0.1203 0.174 Uiso 0.33 1 calc PR C 3
H3S3 H 0.4489 0.0366 -0.0946 0.174 Uiso 0.33 1 calc PR C 3
O3S O 0.4090(6) 0.0087(17) -0.0386(7) 0.179(6) Uiso 0.33 1 d PD C 3
H12 H 0.3880(10) 0.566(3) 0.0649(11) 0.037(6) Uiso 1 1 d . . .
H53 H 0.2194(12) 0.241(3) -0.1477(13) 0.054(7) Uiso 1 1 d . . .
H1 H 0.3681(14) 0.147(4) 0.1106(16) 0.064(10) Uiso 1 1 d . . .

loop_
_atom_site_aniso_label
_atom_site_aniso_U_11
_atom_site_aniso_U_22
_atom_site_aniso_U_33
_atom_site_aniso_U_23
_atom_site_aniso_U_13
_atom_site_aniso_U_12
Cu1 0.0380(2) 0.0465(2) 0.0352(2) -0.00072(17) 0.02009(17) -0.00770(17)
Cu2 0.0579(3) 0.0468(3) 0.0532(3) 0.000 0.0252(2) 0.000
Cl2 0.0663(4) 0.0689(5) 0.0629(4) -0.0138(3) 0.0287(4) -0.0187(4)
Cl1 0.0798(6) 0.1244(7) 0.0837(6) -0.0564(5) 0.0478(5) -0.0458(5)
O12 0.0417(10) 0.0509(11) 0.0443(10) 0.0088(9) 0.0096(8) -0.0035(8)
N11 0.0397(10) 0.0449(11) 0.0365(10) -0.0022(8) 0.0196(8) -0.0029(8)
O13 0.0834(14) 0.0709(12) 0.0653(12) 0.0101(10) 0.0554(11) -0.0018(10)
C22 0.0374(12) 0.0539(15) 0.0423(13) 0.0011(11) 0.0144(11) -0.0035(11)
C12 0.0337(11) 0.0444(13) 0.0395(12) -0.0026(10) 0.0177(10) -0.0064(10)
N21 0.0413(11) 0.0466(11) 0.0435(11) 0.0002(9) 0.0256(9) -0.0025(9)
C13 0.0353(11) 0.0398(12) 0.0396(12) 0.0005(9) 0.0206(10) -0.0006(9)
N13 0.0395(10) 0.0480(11) 0.0330(10) -0.0003(8) 0.0190(8) -0.0058(9)
C23 0.0420(13) 0.0447(13) 0.0474(13) 0.0017(10) 0.0274(11) -0.0014(10)
C33 0.0567(15) 0.0463(14) 0.0503(14) 0.0074(11) 0.0359(13) 0.0023(11)
C31 0.0572(15) 0.0454(14) 0.0386(13) -0.0032(10) 0.0218(12) -0.0017(12)
C43 0.0680(17) 0.0572(16) 0.0407(13) -0.0009(12) 0.0326(13) -0.0094(13)
C32 0.0606(17) 0.0729(19) 0.0368(13) -0.0003(13) 0.0070(12) -0.0086(14)
C11 0.0503(14) 0.0624(17) 0.0536(15) 0.0050(12) 0.0331(13) 0.0020(13)
C21 0.0737(19) 0.0569(16) 0.0495(15) 0.0035(12) 0.0382(14) 0.0136(14)
C53 0.0523(15) 0.0573(15) 0.0400(13) -0.0023(11) 0.0222(12) -0.0138(12)
C42 0.0441(15) 0.078(2) 0.082(2) 0.0147(16) 0.0283(15) 0.0115(14)
C63 0.0675(19) 0.087(2) 0.0727(19) -0.0094(16) 0.0450(16) -0.0328(16)
C83 0.114(3) 0.112(3) 0.0422(15) -0.0094(17) 0.0398(18) -0.044(2)
C73 0.144(4) 0.127(3) 0.141(4) 0.028(3) 0.121(3) 0.028(3)

loop_
_atom_type_symbol
_atom_type_description
_atom_type_scat_dispersion_real
_atom_type_scat_dispersion_imag
_atom_type_scat_source
C C 0.0033 0.0016 'International Tables Vol C Tables 4.2.6.8 and 6.1.1.4'
H H 0.0000 0.0000 'International Tables Vol C Tables 4.2.6.8 and 6.1.1.4'
N N 0.0061 0.0033 'International Tables Vol C Tables 4.2.6.8 and 6.1.1.4'
O O 0.0106 0.0060 'International Tables Vol C Tables 4.2.6.8 and 6.1.1.4'
Cl Cl 0.1484 0.1585 'International Tables Vol C Tables 4.2.6.8 and 6.1.1.4'
Cu Cu 0.3201 1.2651 'International Tables Vol C Tables 4.2.6.8 and 6.1.1.4'

loop_
_geom_angle_atom_site_label_1
_geom_angle_atom_site_label_2
_geom_angle_atom_site_label_3
_geom_angle
_geom_angle_site_symmetry_1
_geom_angle_site_symmetry_3
_geom_angle_publ_flag
N21 Cu1 N21 180.00(11) . 7 ?
N21 Cu1 N13 86.48(7) . . ?
N21 Cu1 N13 93.52(7) 7 . ?
N21 Cu1 N13 93.52(7) . 7 ?
N21 Cu1 N13 86.48(7) 7 7 ?
N13 Cu1 N13 180.00(7) . 7 ?
N21 Cu1 O12 94.23(7) . 7 ?
N21 Cu1 O12 85.77(7) 7 7 ?
N13 Cu1 O12 97.27(7) . 7 ?
N13 Cu1 O12 82.73(7) 7 7 ?
N21 Cu1 O12 85.77(7) . . ?
N21 Cu1 O12 94.23(7) 7 . ?
N13 Cu1 O12 82.73(7) . . ?
N13 Cu1 O12 97.27(7) 7 . ?
O12 Cu1 O12 180.00(18) 7 . ?
Cl1 Cu2 Cl1 141.30(6) . 2_655 ?
Cl1 Cu2 Cl2 96.28(3) . 2_655 ?
Cl1 Cu2 Cl2 96.57(3) 2_655 2_655 ?
Cl1 Cu2 Cl2 96.57(3) . . ?
Cl1 Cu2 Cl2 96.28(3) 2_655 . ?
Cl2 Cu2 Cl2 140.53(5) 2_655 . ?
C22 O12 Cu1 119.89(15) . . ?
C22 O12 H1 111(2) . . ?
Cu1 O12 H1 128(2) . . ?
C31 N11 N21 111.08(19) . . ?
C31 N11 C12 127.9(2) . . ?
N21 N11 C12 120.97(18) . . ?
C33 O13 C73 115.9(2) . . ?
O12 C22 C42 109.5(2) . . ?
O12 C22 C32 110.0(2) . . ?
C42 C22 C32 111.1(2) . . ?
O12 C22 C12 106.38(18) . . ?
C42 C22 C12 110.1(2) . . ?
C32 C22 C12 109.6(2) . . ?
N11 C12 C13 110.29(17) . . ?
N11 C12 C22 111.81(18) . . ?
C13 C12 C22 115.44(19) . . ?
N11 C12 H12 100.4(12) . . ?
C13 C12 H12 111.0(13) . . ?
C22 C12 H12 106.8(12) . . ?
C11 N21 N11 105.51(19) . . ?
C11 N21 Cu1 135.74(17) . . ?
N11 N21 Cu1 118.75(14) . . ?
N13 C13 C23 121.7(2) . . ?
N13 C13 C12 116.23(19) . . ?
C23 C13 C12 122.04(19) . . ?
C53 N13 C13 119.0(2) . . ?
C53 N13 Cu1 119.54(16) . . ?
C13 N13 Cu1 121.44(14) . . ?
C33 C23 C13 117.3(2) . . ?
C33 C23 C63 119.7(2) . . ?
C13 C23 C63 123.0(2) . . ?
O13 C33 C43 119.0(2) . . ?
O13 C33 C23 119.4(2) . . ?
C43 C33 C23 121.4(2) . . ?
N11 C31 C21 107.0(2) . . ?
N11 C31 H31 126.5 . . ?
C21 C31 H31 126.5 . . ?
C53 C43 C33 116.3(2) . . ?
C53 C43 C83 121.0(2) . . ?
C33 C43 C83 122.7(2) . . ?
C22 C32 H32A 109.5 . . ?
C22 C32 H32B 109.5 . . ?
H32A C32 H32B 109.5 . . ?
C22 C32 H32C 109.5 . . ?
H32A C32 H32C 109.5 . . ?
H32B C32 H32C 109.5 . . ?
N21 C11 C21 110.8(2) . . ?
N21 C11 H11 124.6 . . ?
C21 C11 H11 124.6 . . ?
C31 C21 C11 105.7(2) . . ?
C31 C21 H21 127.2 . . ?
C11 C21 H21 127.2 . . ?
N13 C53 C43 124.0(2) . . ?
N13 C53 H53 115.5(15) . . ?
C43 C53 H53 120.5(15) . . ?
C22 C42 H42A 109.5 . . ?
C22 C42 H42B 109.5 . . ?
H42A C42 H42B 109.5 . . ?
C22 C42 H42C 109.5 . . ?
H42A C42 H42C 109.5 . . ?
H42B C42 H42C 109.5 . . ?
C23 C63 H63A 109.5 . . ?
C23 C63 H63B 109.5 . . ?
H63A C63 H63B 109.5 . . ?
C23 C63 H63C 109.5 . . ?
H63A C63 H63C 109.5 . . ?
H63B C63 H63C 109.5 . . ?
C43 C83 H83A 109.5 . . ?
C43 C83 H83B 109.5 . . ?
H83A C83 H83B 109.5 . . ?
C43 C83 H83C 109.5 . . ?
H83A C83 H83C 109.5 . . ?
H83B C83 H83C 109.5 . . ?
O13 C73 H73A 109.5 . . ?
O13 C73 H73B 109.5 . . ?
H73A C73 H73B 109.5 . . ?
O13 C73 H73C 109.5 . . ?
H73A C73 H73C 109.5 . . ?
H73B C73 H73C 109.5 . . ?
O2S C2S H2S1 109.5 . . ?
O2S C2S H2S2 109.5 . . ?
H2S1 C2S H2S2 109.5 . . ?
O2S C2S H2S3 109.5 . . ?
H2S1 C2S H2S3 109.5 . . ?
H2S2 C2S H2S3 109.5 . . ?

loop_
_geom_bond_atom_site_label_1
_geom_bond_atom_site_label_2
_geom_bond_distance
_geom_bond_site_symmetry_2
_geom_bond_publ_flag
Cu1 N21 1.9888(19) . ?
Cu1 N21 1.9888(19) 7 ?
Cu1 N13 2.0268(17) . ?
Cu1 N13 2.0268(17) 7 ?
Cu1 O12 2.3314(18) 7 ?
Cu1 O12 2.3314(18) . ?
Cu2 Cl1 2.2419(8) . ?
Cu2 Cl1 2.2419(8) 2_655 ?
Cu2 Cl2 2.2645(7) 2_655 ?
Cu2 Cl2 2.2645(7) . ?
O12 C22 1.436(3) . ?
O12 H1 0.73(3) . ?
N11 C31 1.342(3) . ?
N11 N21 1.351(3) . ?
N11 C12 1.468(3) . ?
O13 C33 1.368(3) . ?
O13 C73 1.403(4) . ?
C22 C42 1.512(4) . ?
C22 C32 1.524(3) . ?
C22 C12 1.557(3) . ?
C12 C13 1.515(3) . ?
C12 H12 0.96(2) . ?
N21 C11 1.334(3) . ?
C13 N13 1.349(3) . ?
C13 C23 1.399(3) . ?
N13 C53 1.339(3) . ?
C23 C33 1.396(3) . ?
C23 C63 1.504(3) . ?
C33 C43 1.392(3) . ?
C31 C21 1.374(4) . ?
C31 H31 0.9300 . ?
C43 C53 1.381(3) . ?
C43 C83 1.501(4) . ?
C32 H32A 0.9600 . ?
C32 H32B 0.9600 . ?
C32 H32C 0.9600 . ?
C11 C21 1.375(4) . ?
C11 H11 0.9300 . ?
C21 H21 0.9300 . ?
C53 H53 0.98(3) . ?
C42 H42A 0.9600 . ?
C42 H42B 0.9600 . ?
C42 H42C 0.9600 . ?
C63 H63A 0.9600 . ?
C63 H63B 0.9600 . ?
C63 H63C 0.9600 . ?
C83 H83A 0.9600 . ?
C83 H83B 0.9600 . ?
C83 H83C 0.9600 . ?
C73 H73A 0.9600 . ?
C73 H73B 0.9600 . ?
C73 H73C 0.9600 . ?
C1S O1S 1.460(16) . ?
C1S H1S1 0.9600 . ?
C1S H1S2 0.9600 . ?
C1S H1S3 0.9600 . ?
O2S C2S 1.402(16) . ?
C2S H2S1 0.9600 . ?
C2S H2S2 0.9600 . ?
C2S H2S3 0.9600 . ?
C3S O3S 1.444(16) . ?
C3S H3S1 0.9600 . ?
C3S H3S2 0.9600 . ?
C3S H3S3 0.9600 . ?
